data_4036398
loop_
_publ_author_name
'Yuan, Zhenbo'
'Fang, Xinxin'
'Li, Xuanyi'
'Wu, Jie'
'Yao, Hequan'
'Lin, Aijun'

_publ_section_title
;
 1,6-Conjugated Addition-Mediated [2+1] Annulation: Approach to
 Spiro[2.5]octa-4,7-dien-6-one.
;
_journal_issue 21
_journal_name_full 'The Journal of organic chemistry'
_journal_page_first 11123
_journal_page_last 11130
_journal_paper_doi 10.1021/acs.joc.5b01793
_journal_volume 80
_journal_year 2015
_chemical_formula_sum 'C29 H32 O2'
_chemical_formula_weight 412.55
_space_group_IT_number 14
_space_group_name_Hall '-P 2ybc'
_space_group_name_H-M_alt 'P 1 21/c 1'
_symmetry_cell_setting monoclinic
_symmetry_space_group_name_H-M 'P 1 21/c 1'
_atom_sites_solution_hydrogens geom
_atom_sites_solution_primary direct
_atom_sites_solution_secondary difmap
_audit_creation_method SHELXL-97
_cell_angle_alpha 90.00
_cell_angle_beta 108.595(3)
_cell_angle_gamma 90.00
_cell_formula_units_Z 4
_cell_length_a 13.417(2)
_cell_length_b 19.553(3)
_cell_length_c 9.7821(16)
_cell_measurement_reflns_used 2535
_cell_measurement_temperature 296(2)
_cell_measurement_theta_max 21.23
_cell_measurement_theta_min 2.43
_cell_volume 2432.3(7)
_computing_cell_refinement 'Bruker SAINT'
_computing_data_collection 'Bruker APEX2'
_computing_data_reduction 'Bruker SAINT'
_computing_molecular_graphics 'Bruker SHELXTL'
_computing_publication_material 'Bruker SHELXTL'
_computing_structure_refinement 'SHELXL-97 (Sheldrick, 1997)'
_computing_structure_solution 'SHELXS-97 (Sheldrick, 1990)'
_diffrn_ambient_temperature 296(2)
_diffrn_measured_fraction_theta_full 0.998
_diffrn_measured_fraction_theta_max 0.998
_diffrn_measurement_device_type 'Bruker APEX-II CCD'
_diffrn_measurement_method '\f and \w scans'
_diffrn_radiation_monochromator graphite
_diffrn_radiation_source 'fine-focus sealed tube'
_diffrn_radiation_type MoK\a
_diffrn_radiation_wavelength 0.71073
_diffrn_reflns_av_R_equivalents 0.0388
_diffrn_reflns_av_sigmaI/netI 0.0401
_diffrn_reflns_limit_h_max 15
_diffrn_reflns_limit_h_min -13
_diffrn_reflns_limit_k_max 22
_diffrn_reflns_limit_k_min -23
_diffrn_reflns_limit_l_max 10
_diffrn_reflns_limit_l_min -11
_diffrn_reflns_number 13312
_diffrn_reflns_theta_full 25.01
_diffrn_reflns_theta_max 25.01
_diffrn_reflns_theta_min 1.91
_exptl_absorpt_coefficient_mu 0.069
_exptl_absorpt_correction_T_max 0.9850
_exptl_absorpt_correction_T_min 0.9810
_exptl_absorpt_correction_type multi-scan
_exptl_absorpt_process_details sadabs
_exptl_crystal_colour colorless
_exptl_crystal_density_diffrn 1.127
_exptl_crystal_density_method 'not measured'
_exptl_crystal_description block
_exptl_crystal_F_000 888
_exptl_crystal_size_max 0.28
_exptl_crystal_size_mid 0.25
_exptl_crystal_size_min 0.22
_refine_diff_density_max 0.155
_refine_diff_density_min -0.137
_refine_diff_density_rms 0.031
_refine_ls_extinction_coef 0.0127(17)
_refine_ls_extinction_expression Fc^*^=kFc[1+0.001xFc^2^\l^3^/sin(2\q)]^-1/4^
_refine_ls_extinction_method SHELXL
_refine_ls_goodness_of_fit_ref 1.019
_refine_ls_hydrogen_treatment mixed
_refine_ls_matrix_type full
_refine_ls_number_parameters 287
_refine_ls_number_reflns 4280
_refine_ls_number_restraints 0
_refine_ls_restrained_S_all 1.019
_refine_ls_R_factor_all 0.0810
_refine_ls_R_factor_gt 0.0467
_refine_ls_shift/su_max 0.000
_refine_ls_shift/su_mean 0.000
_refine_ls_structure_factor_coef Fsqd
_refine_ls_weighting_details 'calc w=1/[\s^2^(Fo^2^)+(0.0702P)^2^+0.2379P] where P=(Fo^2^+2Fc^2^)/3'
_refine_ls_weighting_scheme calc
_refine_ls_wR_factor_gt 0.1239
_refine_ls_wR_factor_ref 0.1470
_reflns_number_gt 2662
_reflns_number_total 4280
_reflns_threshold_expression >2sigma(I)
_cod_data_source_file jo5b01793_si_002.cif
_cod_data_source_block 1
_cod_depositor_comments
;
The following automatic conversions were performed:

data item '_symmetry_cell_setting' value 'Monoclinic' was changed to
'monoclinic' in accordance with the
/home/saulius/struct/COD-crude-data/automatic-downloads/DataCite-retrospective/ACS/depositions/lib/dictionaries/cif_core.dic
dictionary named 'cif_core.dic' version 2.4.2 last updated on
2011-04-26.

Automatic conversion script
Id: cif_fix_values 6909 2019-04-08 15:41:33Z antanas 
;
_cod_original_cell_volume 2432.2(7)
_cod_original_sg_symbol_H-M 'P2(1)/c  '
_cod_database_code 4036398

loop_
_symmetry_equiv_pos_as_xyz
'x, y, z'
'-x, y+1/2, -z+1/2'
'-x, -y, -z'
'x, -y-1/2, z-1/2'

loop_
_atom_site_label
_atom_site_type_symbol
_atom_site_fract_x
_atom_site_fract_y
_atom_site_fract_z
_atom_site_U_iso_or_equiv
_atom_site_adp_type
_atom_site_occupancy
_atom_site_symmetry_multiplicity
_atom_site_calc_flag
_atom_site_refinement_flags
C1 C 0.32727(16) 0.41684(10) 0.8976(2) 0.0561(5) Uani 1 1 d .
C2 C 0.25475(15) 0.41071(9) 0.9839(2) 0.0524(5) Uani 1 1 d .
C3 C 0.19034(15) 0.46309(9) 0.9835(2) 0.0537(5) Uani 1 1 d .
H3 H 0.1445 0.4589 1.0371 0.064 Uiso 1 1 calc R
C4 C 0.18811(14) 0.52630(9) 0.9037(2) 0.0513(5) Uani 1 1 d .
C5 C 0.25575(15) 0.52866(10) 0.81299(19) 0.0526(5) Uani 1 1 d .
H5 H 0.2541 0.5678 0.7583 0.063 Uiso 1 1 calc R
C6 C 0.32004(14) 0.47781(10) 0.80374(19) 0.0512(5) Uani 1 1 d .
C7 C 0.08602(16) 0.56820(9) 0.8585(2) 0.0568(5) Uani 1 1 d .
H7 H 0.0302 0.5481 0.8904 0.068 Uiso 1 1 calc R
C8 C 0.17505(16) 0.59549(9) 0.9786(2) 0.0557(5) Uani 1 1 d .
H8 H 0.2110 0.6347 0.9530 0.067 Uiso 1 1 calc R
C9 C 0.16972(18) 0.59696(10) 1.1278(2) 0.0623(6) Uani 1 1 d .
C10 C 0.24416(18) 0.64196(9) 1.2346(2) 0.0585(5) Uani 1 1 d .
C11 C 0.2184(2) 0.66354(11) 1.3544(2) 0.0716(6) Uani 1 1 d .
H11 H 0.1554 0.6498 1.3666 0.086 Uiso 1 1 calc R
C12 C 0.2867(3) 0.70563(13) 1.4556(3) 0.0878(8) Uani 1 1 d .
H12 H 0.2693 0.7201 1.5356 0.105 Uiso 1 1 calc R
C13 C 0.3791(3) 0.72596(14) 1.4387(3) 0.0923(8) Uani 1 1 d .
H13 H 0.4239 0.7548 1.5067 0.111 Uiso 1 1 calc R
C14 C 0.4067(2) 0.70427(13) 1.3222(3) 0.0869(7) Uani 1 1 d .
H14 H 0.4707 0.7173 1.3123 0.104 Uiso 1 1 calc R
C15 C 0.33851(18) 0.66281(11) 1.2196(2) 0.0679(6) Uani 1 1 d .
H15 H 0.3564 0.6488 1.1396 0.081 Uiso 1 1 calc R
C16 C 0.04598(15) 0.60353(10) 0.7165(2) 0.0570(5) Uani 1 1 d .
C17 C -0.02270(18) 0.56983(13) 0.6011(3) 0.0807(7) Uani 1 1 d .
H17 H -0.0441 0.5256 0.6126 0.097 Uiso 1 1 calc R
C18 C -0.0600(2) 0.60146(18) 0.4683(3) 0.0990(9) Uani 1 1 d .
H18 H -0.1057 0.5779 0.3908 0.119 Uiso 1 1 calc R
C19 C -0.0311(2) 0.66636(18) 0.4488(3) 0.0949(9) Uani 1 1 d .
H19 H -0.0562 0.6870 0.3587 0.114 Uiso 1 1 calc R
C20 C 0.0340(2) 0.70043(14) 0.5614(3) 0.0904(8) Uani 1 1 d .
H20 H 0.0528 0.7453 0.5493 0.108 Uiso 1 1 calc R
C21 C 0.07315(19) 0.66966(11) 0.6946(3) 0.0752(7) Uani 1 1 d .
H21 H 0.1187 0.6939 0.7710 0.090 Uiso 1 1 calc R
C22 C 0.38714(17) 0.48050(11) 0.7032(2) 0.0665(6) Uani 1 1 d .
C23 C 0.50359(17) 0.48348(13) 0.7942(3) 0.0827(7) Uani 1 1 d .
H23A H 0.5163 0.5238 0.8534 0.124 Uiso 1 1 calc R
H23B H 0.5461 0.4848 0.7318 0.124 Uiso 1 1 calc R
H23C H 0.5213 0.4437 0.8546 0.124 Uiso 1 1 calc R
C24 C 0.3653(2) 0.41758(15) 0.6039(3) 0.1003(9) Uani 1 1 d .
H24A H 0.4119 0.4179 0.5470 0.150 Uiso 1 1 calc R
H24B H 0.2938 0.4188 0.5413 0.150 Uiso 1 1 calc R
H24C H 0.3766 0.3767 0.6613 0.150 Uiso 1 1 calc R
C25 C 0.3617(2) 0.54441(16) 0.6086(3) 0.1074(10) Uani 1 1 d .
H25A H 0.3726 0.5843 0.6687 0.161 Uiso 1 1 calc R
H25B H 0.2896 0.5428 0.5480 0.161 Uiso 1 1 calc R
H25C H 0.4067 0.5463 0.5497 0.161 Uiso 1 1 calc R
C26 C 0.25656(17) 0.34543(10) 1.0715(2) 0.0617(6) Uani 1 1 d .
C27 C 0.3625(2) 0.33813(13) 1.1906(3) 0.0926(8) Uani 1 1 d .
H27A H 0.3628 0.2968 1.2437 0.139 Uiso 1 1 calc R
H27B H 0.3732 0.3766 1.2547 0.139 Uiso 1 1 calc R
H27C H 0.4179 0.3364 1.1483 0.139 Uiso 1 1 calc R
C28 C 0.1716(2) 0.34754(12) 1.1457(3) 0.0824(7) Uani 1 1 d .
H28A H 0.1037 0.3521 1.0742 0.124 Uiso 1 1 calc R
H28B H 0.1841 0.3858 1.2104 0.124 Uiso 1 1 calc R
H28C H 0.1740 0.3060 1.1990 0.124 Uiso 1 1 calc R
C29 C 0.2348(2) 0.28268(11) 0.9728(3) 0.0931(8) Uani 1 1 d .
H29A H 0.1706 0.2894 0.8949 0.140 Uiso 1 1 calc R
H29B H 0.2284 0.2429 1.0270 0.140 Uiso 1 1 calc R
H29C H 0.2919 0.2763 0.9347 0.140 Uiso 1 1 calc R
O1 O 0.10399(14) 0.56381(8) 1.16152(18) 0.0896(6) Uani 1 1 d .
O2 O 0.39385(14) 0.37247(8) 0.90449(18) 0.0882(5) Uani 1 1 d .

loop_
_atom_site_aniso_label
_atom_site_aniso_U_11
_atom_site_aniso_U_22
_atom_site_aniso_U_33
_atom_site_aniso_U_23
_atom_site_aniso_U_13
_atom_site_aniso_U_12
C1 0.0554(12) 0.0551(12) 0.0609(12) -0.0017(9) 0.0227(10) 0.0053(10)
C2 0.0604(12) 0.0476(11) 0.0530(11) -0.0018(9) 0.0234(9) -0.0014(10)
C3 0.0567(12) 0.0509(11) 0.0606(12) -0.0012(9) 0.0286(10) -0.0037(10)
C4 0.0515(11) 0.0475(10) 0.0601(12) -0.0035(9) 0.0248(9) -0.0007(9)
C5 0.0554(11) 0.0532(11) 0.0495(11) 0.0042(9) 0.0170(9) -0.0021(10)
C6 0.0444(10) 0.0610(12) 0.0488(11) 0.0017(9) 0.0156(9) 0.0025(9)
C7 0.0581(12) 0.0471(11) 0.0711(13) -0.0038(10) 0.0287(11) 0.0022(9)
C8 0.0672(13) 0.0445(10) 0.0608(12) -0.0031(9) 0.0278(10) -0.0042(10)
C9 0.0784(15) 0.0492(11) 0.0688(14) 0.0003(10) 0.0368(12) 0.0031(11)
C10 0.0802(15) 0.0415(10) 0.0543(12) 0.0062(9) 0.0220(11) 0.0128(10)
C11 0.0918(17) 0.0605(13) 0.0664(14) -0.0019(11) 0.0305(13) 0.0091(12)
C12 0.120(2) 0.0742(16) 0.0678(16) -0.0109(13) 0.0277(16) 0.0069(16)
C13 0.109(2) 0.0799(18) 0.0706(17) -0.0094(13) 0.0039(16) 0.0032(16)
C14 0.0786(17) 0.0896(18) 0.0827(18) 0.0018(15) 0.0121(14) 0.0021(14)
C15 0.0712(15) 0.0661(14) 0.0650(13) 0.0007(11) 0.0198(12) 0.0073(12)
C16 0.0499(11) 0.0564(12) 0.0662(13) -0.0067(10) 0.0209(10) 0.0075(10)
C17 0.0669(15) 0.0769(16) 0.0865(18) -0.0143(14) 0.0078(14) 0.0027(13)
C18 0.0812(19) 0.117(2) 0.0792(19) -0.0232(18) -0.0016(15) 0.0178(18)
C19 0.0868(19) 0.117(2) 0.0752(18) 0.0143(17) 0.0176(15) 0.0359(18)
C20 0.0934(19) 0.0822(17) 0.0881(19) 0.0207(15) 0.0184(16) 0.0140(15)
C21 0.0833(16) 0.0619(14) 0.0734(15) 0.0037(12) 0.0148(13) 0.0021(12)
C22 0.0682(14) 0.0797(14) 0.0600(13) 0.0078(11) 0.0326(11) 0.0090(12)
C23 0.0608(14) 0.1011(18) 0.0973(18) 0.0079(14) 0.0408(13) 0.0044(13)
C24 0.099(2) 0.136(2) 0.0779(17) -0.0283(16) 0.0459(15) 0.0016(18)
C25 0.112(2) 0.139(2) 0.097(2) 0.0552(18) 0.0697(18) 0.0359(19)
C26 0.0756(14) 0.0501(11) 0.0650(13) 0.0068(10) 0.0301(11) 0.0021(10)
C27 0.0950(19) 0.0896(18) 0.0876(18) 0.0310(14) 0.0212(15) 0.0089(15)
C28 0.0970(18) 0.0685(14) 0.0979(17) 0.0225(13) 0.0538(15) 0.0036(13)
C29 0.136(2) 0.0511(13) 0.105(2) -0.0046(13) 0.0561(18) -0.0075(14)
O1 0.1206(15) 0.0822(11) 0.0893(12) -0.0153(9) 0.0661(11) -0.0273(10)
O2 0.1026(13) 0.0737(11) 0.1109(13) 0.0222(9) 0.0659(11) 0.0306(10)

loop_
_atom_type_symbol
_atom_type_description
_atom_type_scat_dispersion_real
_atom_type_scat_dispersion_imag
_atom_type_scat_source
C C 0.0033 0.0016 'International Tables Vol C Tables 4.2.6.8 and 6.1.1.4'
H H 0.0000 0.0000 'International Tables Vol C Tables 4.2.6.8 and 6.1.1.4'
O O 0.0106 0.0060 'International Tables Vol C Tables 4.2.6.8 and 6.1.1.4'

loop_
_geom_angle_atom_site_label_1
_geom_angle_atom_site_label_2
_geom_angle_atom_site_label_3
_geom_angle
O2 C1 C2 120.54(18)
O2 C1 C6 120.08(17)
C2 C1 C6 119.37(17)
C3 C2 C1 118.46(17)
C3 C2 C26 122.24(17)
C1 C2 C26 119.29(16)
C2 C3 C4 123.58(17)
C2 C3 H3 118.2
C4 C3 H3 118.2
C3 C4 C5 116.26(16)
C3 C4 C7 118.10(16)
C5 C4 C7 118.62(16)
C3 C4 C8 117.79(16)
C5 C4 C8 116.03(16)
C7 C4 C8 56.90(12)
C6 C5 C4 123.87(17)
C6 C5 H5 118.1
C4 C5 H5 118.1
C5 C6 C1 118.02(17)
C5 C6 C22 122.79(17)
C1 C6 C22 119.18(17)
C8 C7 C16 122.12(17)
C8 C7 C4 62.88(13)
C16 C7 C4 122.62(16)
C8 C7 H7 113.4
C16 C7 H7 113.4
C4 C7 H7 113.4
C7 C8 C9 120.44(18)
C7 C8 C4 60.22(12)
C9 C8 C4 121.41(16)
C7 C8 H8 114.7
C9 C8 H8 114.7
C4 C8 H8 114.7
O1 C9 C10 120.45(19)
O1 C9 C8 121.4(2)
C10 C9 C8 118.14(18)
C15 C10 C11 118.9(2)
C15 C10 C9 122.29(19)
C11 C10 C9 118.8(2)
C12 C11 C10 119.8(2)
C12 C11 H11 120.1
C10 C11 H11 120.1
C13 C12 C11 120.5(3)
C13 C12 H12 119.7
C11 C12 H12 119.7
C12 C13 C14 120.5(3)
C12 C13 H13 119.8
C14 C13 H13 119.8
C13 C14 C15 119.5(3)
C13 C14 H14 120.3
C15 C14 H14 120.3
C10 C15 C14 120.8(2)
C10 C15 H15 119.6
C14 C15 H15 119.6
C17 C16 C21 117.6(2)
C17 C16 C7 119.4(2)
C21 C16 C7 123.02(19)
C16 C17 C18 120.3(2)
C16 C17 H17 119.9
C18 C17 H17 119.9
C19 C18 C17 121.1(3)
C19 C18 H18 119.5
C17 C18 H18 119.5
C20 C19 C18 119.2(3)
C20 C19 H19 120.4
C18 C19 H19 120.4
C19 C20 C21 120.7(3)
C19 C20 H20 119.6
C21 C20 H20 119.6
C20 C21 C16 121.1(2)
C20 C21 H21 119.5
C16 C21 H21 119.5
C25 C22 C6 110.69(18)
C25 C22 C23 108.1(2)
C6 C22 C23 109.09(17)
C25 C22 C24 108.2(2)
C6 C22 C24 110.23(18)
C23 C22 C24 110.6(2)
C22 C23 H23A 109.5
C22 C23 H23B 109.5
H23A C23 H23B 109.5
C22 C23 H23C 109.5
H23A C23 H23C 109.5
H23B C23 H23C 109.5
C22 C24 H24A 109.5
C22 C24 H24B 109.5
H24A C24 H24B 109.5
C22 C24 H24C 109.5
H24A C24 H24C 109.5
H24B C24 H24C 109.5
C22 C25 H25A 109.5
C22 C25 H25B 109.5
H25A C25 H25B 109.5
C22 C25 H25C 109.5
H25A C25 H25C 109.5
H25B C25 H25C 109.5
C27 C26 C29 110.5(2)
C27 C26 C2 110.41(17)
C29 C26 C2 110.43(17)
C27 C26 C28 106.95(19)
C29 C26 C28 107.40(19)
C2 C26 C28 111.11(17)
C26 C27 H27A 109.5
C26 C27 H27B 109.5
H27A C27 H27B 109.5
C26 C27 H27C 109.5
H27A C27 H27C 109.5
H27B C27 H27C 109.5
C26 C28 H28A 109.5
C26 C28 H28B 109.5
H28A C28 H28B 109.5
C26 C28 H28C 109.5
H28A C28 H28C 109.5
H28B C28 H28C 109.5
C26 C29 H29A 109.5
C26 C29 H29B 109.5
H29A C29 H29B 109.5
C26 C29 H29C 109.5
H29A C29 H29C 109.5
H29B C29 H29C 109.5

loop_
_geom_bond_atom_site_label_1
_geom_bond_atom_site_label_2
_geom_bond_distance
C1 O2 1.232(2)
C1 C2 1.482(3)
C1 C6 1.489(3)
C2 C3 1.339(2)
C2 C26 1.533(3)
C3 C4 1.457(3)
C3 H3 0.9300
C4 C5 1.459(3)
C4 C7 1.535(3)
C4 C8 1.574(3)
C5 C6 1.338(2)
C5 H5 0.9300
C6 C22 1.531(3)
C7 C8 1.482(3)
C7 C16 1.490(3)
C7 H7 0.9800
C8 C9 1.485(3)
C8 H8 0.9800
C9 O1 1.221(2)
C9 C10 1.482(3)
C10 C15 1.382(3)
C10 C11 1.389(3)
C11 C12 1.385(3)
C11 H11 0.9300
C12 C13 1.361(4)
C12 H12 0.9300
C13 C14 1.373(4)
C13 H13 0.9300
C14 C15 1.384(3)
C14 H14 0.9300
C15 H15 0.9300
C16 C17 1.376(3)
C16 C21 1.379(3)
C17 C18 1.381(4)
C17 H17 0.9300
C18 C19 1.358(4)
C18 H18 0.9300
C19 C20 1.344(4)
C19 H19 0.9300
C20 C21 1.378(3)
C20 H20 0.9300
C21 H21 0.9300
C22 C25 1.527(3)
C22 C23 1.533(3)
C22 C24 1.537(3)
C23 H23A 0.9600
C23 H23B 0.9600
C23 H23C 0.9600
C24 H24A 0.9600
C24 H24B 0.9600
C24 H24C 0.9600
C25 H25A 0.9600
C25 H25B 0.9600
C25 H25C 0.9600
C26 C27 1.530(3)
C26 C29 1.531(3)
C26 C28 1.535(3)
C27 H27A 0.9600
C27 H27B 0.9600
C27 H27C 0.9600
C28 H28A 0.9600
C28 H28B 0.9600
C28 H28C 0.9600
C29 H29A 0.9600
C29 H29B 0.9600
C29 H29C 0.9600

loop_
_geom_torsion_atom_site_label_1
_geom_torsion_atom_site_label_2
_geom_torsion_atom_site_label_3
_geom_torsion_atom_site_label_4
_geom_torsion
O2 C1 C2 C3 173.8(2)
C6 C1 C2 C3 -5.3(3)
O2 C1 C2 C26 -5.5(3)
C6 C1 C2 C26 175.36(17)
C1 C2 C3 C4 -0.6(3)
C26 C2 C3 C4 178.79(17)
C2 C3 C4 C5 4.3(3)
C2 C3 C4 C7 154.64(18)
C2 C3 C4 C8 -140.09(19)
C3 C4 C5 C6 -2.1(3)
C7 C4 C5 C6 -152.30(18)
C8 C4 C5 C6 142.90(19)
C4 C5 C6 C1 -3.5(3)
C4 C5 C6 C22 177.59(18)
O2 C1 C6 C5 -171.86(19)
C2 C1 C6 C5 7.2(3)
O2 C1 C6 C22 7.1(3)
C2 C1 C6 C22 -173.78(17)
C3 C4 C7 C8 106.42(18)
C5 C4 C7 C8 -103.94(19)
C3 C4 C7 C16 -141.15(19)
C5 C4 C7 C16 8.5(3)
C8 C4 C7 C16 112.4(2)
C16 C7 C8 C9 135.70(19)
C4 C7 C8 C9 -111.11(19)
C16 C7 C8 C4 -113.2(2)
C3 C4 C8 C7 -106.98(19)
C5 C4 C8 C7 108.55(19)
C3 C4 C8 C9 2.6(3)
C5 C4 C8 C9 -141.91(19)
C7 C4 C8 C9 109.5(2)
C7 C8 C9 O1 15.3(3)
C4 C8 C9 O1 -56.3(3)
C7 C8 C9 C10 -162.46(17)
C4 C8 C9 C10 125.97(19)
O1 C9 C10 C15 158.8(2)
C8 C9 C10 C15 -23.4(3)
O1 C9 C10 C11 -20.8(3)
C8 C9 C10 C11 157.00(19)
C15 C10 C11 C12 0.4(3)
C9 C10 C11 C12 -180.0(2)
C10 C11 C12 C13 -0.1(4)
C11 C12 C13 C14 -0.9(4)
C12 C13 C14 C15 1.6(4)
C11 C10 C15 C14 0.3(3)
C9 C10 C15 C14 -179.30(19)
C13 C14 C15 C10 -1.3(4)
C8 C7 C16 C17 167.74(19)
C4 C7 C16 C17 91.5(2)
C8 C7 C16 C21 -13.4(3)
C4 C7 C16 C21 -89.6(2)
C21 C16 C17 C18 1.6(3)
C7 C16 C17 C18 -179.5(2)
C16 C17 C18 C19 -0.9(4)
C17 C18 C19 C20 -0.7(4)
C18 C19 C20 C21 1.4(4)
C19 C20 C21 C16 -0.6(4)
C17 C16 C21 C20 -0.9(3)
C7 C16 C21 C20 -179.8(2)
C5 C6 C22 C25 -5.5(3)
C1 C6 C22 C25 175.6(2)
C5 C6 C22 C23 113.4(2)
C1 C6 C22 C23 -65.6(2)
C5 C6 C22 C24 -125.1(2)
C1 C6 C22 C24 56.0(2)
C3 C2 C26 C27 -114.5(2)
C1 C2 C26 C27 64.8(2)
C3 C2 C26 C29 123.0(2)
C1 C2 C26 C29 -57.6(2)
C3 C2 C26 C28 4.0(3)
C1 C2 C26 C28 -176.70(19)
